data_7203538
loop_
_publ_author_name
'Viorel C\^ircu'
'Timothy J. K. Gibbs'
'Laurent Omn\`es'
'Peter N. Horton'
'Michael B. Hursthouse'
'Duncan W. Bruce'

_publ_section_title
;
 Orthometallated palladium(<small>II</small>) imine complexes as
 candidate materials for the biaxial nematic phase. Crystal and
 molecular structure of three palladium imine complexes
;
_journal_issue 44
_journal_name_full 'Journal of Materials Chemistry'
_journal_page_first 4316
_journal_paper_doi 10.1039/b608823f
_journal_volume 16
_journal_year 2006
_chemical_formula_sum 'C40 H44 F N O3 Pd'
_chemical_formula_weight 712.16
_chemical_name_systematic
;
?
;
_space_group_IT_number 19
_symmetry_cell_setting orthorhombic
_symmetry_space_group_name_Hall 'P 2ac 2ab'
_symmetry_space_group_name_H-M 'P 21 21 21'
_atom_sites_solution_hydrogens geom
_atom_sites_solution_primary direct
_atom_sites_solution_secondary difmap
_audit_creation_method SHELXL-97
_cell_angle_alpha 90.00
_cell_angle_beta 90.00
_cell_angle_gamma 90.00
_cell_formula_units_Z 4
_cell_length_a 7.2597(3)
_cell_length_b 16.848(2)
_cell_length_c 27.261(3)
_cell_measurement_reflns_used 4337
_cell_measurement_temperature 120(2)
_cell_measurement_theta_max 27.485
_cell_measurement_theta_min 2.910
_cell_volume 3334.3(6)
_computing_cell_refinement ' DENZO (Otwinowski & Minor, 1997) and COLLECT (Hooft, 1998)'
_computing_data_collection ' DENZO (Otwinowski and Minor, 1997)'
_computing_data_reduction ' DENZO (Otwinowski & Minor, 1997) and COLLECT (Hooft, 1998)'
_computing_molecular_graphics 'PLATON (Spek, 1990)'
_computing_structure_refinement 'SHELXL-97 (Sheldrick, 1997b)'
_computing_structure_solution 'SHELXS-97 (Sheldrick, 1997a)'
_diffrn_ambient_temperature 120(2)
_diffrn_detector_area_resol_mean 9.091
_diffrn_measured_fraction_theta_full 0.997
_diffrn_measured_fraction_theta_max 0.997
_diffrn_measurement_device_type 'Nonius KappaCCD Area Detector'
_diffrn_measurement_method '\f and \w scans to fill Ewald Sphere'
_diffrn_radiation_monochromator graphite
_diffrn_radiation_source 'Nonius FR591 rotating anode'
_diffrn_radiation_type MoK\a
_diffrn_radiation_wavelength 0.71073
_diffrn_reflns_av_R_equivalents 0.0389
_diffrn_reflns_av_sigmaI/netI 0.0312
_diffrn_reflns_limit_h_max 9
_diffrn_reflns_limit_h_min -9
_diffrn_reflns_limit_k_max 21
_diffrn_reflns_limit_k_min -21
_diffrn_reflns_limit_l_max 35
_diffrn_reflns_limit_l_min -35
_diffrn_reflns_number 28161
_diffrn_reflns_theta_full 27.48
_diffrn_reflns_theta_max 27.48
_diffrn_reflns_theta_min 3.06
_exptl_absorpt_coefficient_mu 0.602
_exptl_absorpt_correction_T_max 0.8790
_exptl_absorpt_correction_T_min 0.7693
_exptl_absorpt_correction_type multi-scan
_exptl_absorpt_process_details 'SORTAV Blessing (1997)'
_exptl_crystal_colour Orange
_exptl_crystal_density_diffrn 1.419
_exptl_crystal_density_method 'not measured'
_exptl_crystal_description Block
_exptl_crystal_F_000 1480
_exptl_crystal_size_max 0.46
_exptl_crystal_size_mid 0.42
_exptl_crystal_size_min 0.22
_refine_diff_density_max 0.583
_refine_diff_density_min -0.601
_refine_diff_density_rms 0.080
_refine_ls_abs_structure_details 'Flack H D (1983), Acta Cryst. A39, 876-881'
_refine_ls_abs_structure_Flack -0.016(14)
_refine_ls_extinction_method none
_refine_ls_goodness_of_fit_ref 1.039
_refine_ls_hydrogen_treatment constr
_refine_ls_matrix_type full
_refine_ls_number_parameters 427
_refine_ls_number_reflns 7585
_refine_ls_number_restraints 0
_refine_ls_restrained_S_all 1.039
_refine_ls_R_factor_all 0.0258
_refine_ls_R_factor_gt 0.0232
_refine_ls_shift/su_max 0.001
_refine_ls_shift/su_mean 0.000
_refine_ls_structure_factor_coef Fsqd
_refine_ls_weighting_details 'calc w=1/[\s^2^(Fo^2^)+(0.0219P)^2^+1.3629P] where P=(Fo^2^+2Fc^2^)/3'
_refine_ls_weighting_scheme calc
_refine_ls_wR_factor_gt 0.0528
_refine_ls_wR_factor_ref 0.0537
_reflns_number_gt 7226
_reflns_number_total 7585
_reflns_threshold_expression >2sigma(I)
_cod_data_source_file b608823f.txt
_cod_data_source_block 11b
_cod_depositor_comments
;
The following automatic conversions were performed:
'_symmetry_cell_setting' value 'Orthorhombic' changed to 'orthorhombic'
according to '/home/saulius/struct/CIF-dictionaries/cif_core.dic'
dictionary named 'cif_core.dic' version 2.4.1 from 2010-06-29.

Automatic conversion script
Id: cif_fix_enum 1527 2010-12-29 10:47:43Z saulius 
;
_cod_original_cell_volume 3334.4(6)
_cod_original_sg_symbol_H-M P2(1)2(1)2(1)
_cod_database_code 7203538

loop_
_symmetry_equiv_pos_as_xyz
'x, y, z'
'-x+1/2, -y, z+1/2'
'x+1/2, -y+1/2, -z'
'-x, y+1/2, -z+1/2'

loop_
_atom_site_label
_atom_site_type_symbol
_atom_site_fract_x
_atom_site_fract_y
_atom_site_fract_z
_atom_site_U_iso_or_equiv
_atom_site_adp_type
_atom_site_occupancy
_atom_site_symmetry_multiplicity
_atom_site_calc_flag
_atom_site_refinement_flags
_atom_site_disorder_assembly
_atom_site_disorder_group
Pd1 Pd 0.78487(2) 0.224855(8) 0.828578(5) 0.01549(4) Uani 1 1 d . . .
C1 C 0.7356(3) 0.13248(11) 0.78664(7) 0.0183(4) Uani 1 1 d . . .
C2 C 0.6930(3) 0.06355(11) 0.81293(7) 0.0199(4) Uani 1 1 d . . .
C3 C 0.6525(3) -0.00726(12) 0.78863(8) 0.0265(5) Uani 1 1 d . . .
H3 H 0.6214 -0.0536 0.8067 0.032 Uiso 1 1 calc R . .
C4 C 0.6582(3) -0.00922(13) 0.73796(8) 0.0261(5) Uani 1 1 d . . .
H4 H 0.6280 -0.0570 0.7213 0.031 Uiso 1 1 calc R . .
C5 C 0.7075(3) 0.05780(12) 0.71102(7) 0.0214(4) Uani 1 1 d . . .
C6 C 0.7426(3) 0.12913(11) 0.73582(7) 0.0196(4) Uani 1 1 d . . .
H6 H 0.7715 0.1756 0.7176 0.023 Uiso 1 1 calc R . .
C7 C 0.7054(3) 0.07227(11) 0.86531(7) 0.0218(4) Uani 1 1 d . . .
H7 H 0.6796 0.0294 0.8868 0.026 Uiso 1 1 calc R . .
C8 C 0.7840(3) 0.15114(11) 0.93335(7) 0.0183(4) Uani 1 1 d . . .
C9 C 0.7156(3) 0.21687(11) 0.95772(6) 0.0181(4) Uani 1 1 d . . .
H9 H 0.6537 0.2573 0.9399 0.022 Uiso 1 1 calc R . .
C10 C 0.7371(3) 0.22397(12) 1.00826(6) 0.0182(4) Uani 1 1 d . . .
H10 H 0.6892 0.2690 1.0250 0.022 Uiso 1 1 calc R . .
C11 C 0.8285(3) 0.16521(12) 1.03412(7) 0.0183(4) Uani 1 1 d . . .
C12 C 0.9042(3) 0.10052(12) 1.00932(8) 0.0207(4) Uani 1 1 d . . .
H12 H 0.9705 0.0611 1.0269 0.025 Uiso 1 1 calc R . .
C13 C 0.8827(3) 0.09387(12) 0.95928(7) 0.0200(4) Uani 1 1 d . . .
H13 H 0.9352 0.0501 0.9424 0.024 Uiso 1 1 calc R . .
C14 C 0.7291(4) 0.05061(12) 0.65595(7) 0.0261(5) Uani 1 1 d . . .
H14A H 0.8497 0.0255 0.6492 0.031 Uiso 1 1 calc R . .
H14B H 0.6326 0.0141 0.6437 0.031 Uiso 1 1 calc R . .
C15 C 0.7179(4) 0.12653(12) 0.62672(7) 0.0273(5) Uani 1 1 d . . .
H15A H 0.8142 0.1635 0.6385 0.033 Uiso 1 1 calc R . .
H15B H 0.5968 0.1517 0.6327 0.033 Uiso 1 1 calc R . .
C16 C 0.7421(3) 0.11421(13) 0.57165(7) 0.0292(5) Uani 1 1 d . . .
H16A H 0.8640 0.0898 0.5655 0.035 Uiso 1 1 calc R . .
H16B H 0.6468 0.0768 0.5598 0.035 Uiso 1 1 calc R . .
C17 C 0.7280(4) 0.19097(14) 0.54269(9) 0.0404(6) Uani 1 1 d . . .
H17A H 0.6019 0.2124 0.5466 0.048 Uiso 1 1 calc R . .
H17B H 0.8143 0.2300 0.5571 0.048 Uiso 1 1 calc R . .
C18 C 0.7692(5) 0.18396(18) 0.48827(9) 0.0541(8) Uani 1 1 d . . .
H18A H 0.7579 0.2373 0.4733 0.065 Uiso 1 1 calc R . .
H18B H 0.8988 0.1668 0.4844 0.065 Uiso 1 1 calc R . .
C19 C 0.6544(8) 0.1304(2) 0.46150(12) 0.0961(19) Uani 1 1 d . . .
H19A H 0.6616 0.0775 0.4763 0.144 Uiso 1 1 calc R . .
H19B H 0.6961 0.1278 0.4274 0.144 Uiso 1 1 calc R . .
H19C H 0.5267 0.1492 0.4625 0.144 Uiso 1 1 calc R . .
C20 C 0.7881(3) 0.22922(12) 1.11262(6) 0.0207(4) Uani 1 1 d . . .
H20A H 0.6572 0.2402 1.1050 0.025 Uiso 1 1 calc R . .
H20B H 0.8610 0.2779 1.1064 0.025 Uiso 1 1 calc R . .
C21 C 0.8097(3) 0.20266(11) 1.16506(7) 0.0207(4) Uani 1 1 d . . .
H21A H 0.9371 0.1833 1.1699 0.025 Uiso 1 1 calc R . .
H21B H 0.7253 0.1575 1.1711 0.025 Uiso 1 1 calc R . .
C22 C 0.7702(3) 0.26750(12) 1.20281(7) 0.0219(4) Uani 1 1 d . . .
H22A H 0.8612 0.3108 1.1991 0.026 Uiso 1 1 calc R . .
H22B H 0.6461 0.2899 1.1968 0.026 Uiso 1 1 calc R . .
C23 C 0.7796(3) 0.23487(12) 1.25471(7) 0.0237(4) Uani 1 1 d . . .
H23A H 0.9052 0.2141 1.2606 0.028 Uiso 1 1 calc R . .
H23B H 0.6928 0.1898 1.2575 0.028 Uiso 1 1 calc R . .
C24 C 0.7340(3) 0.29535(13) 1.29438(7) 0.0284(5) Uani 1 1 d . . .
H24A H 0.6153 0.3213 1.2864 0.034 Uiso 1 1 calc R . .
H24B H 0.8305 0.3369 1.2949 0.034 Uiso 1 1 calc R . .
C25 C 0.7208(4) 0.25721(15) 1.34497(8) 0.0382(6) Uani 1 1 d . . .
H25A H 0.6287 0.2147 1.3443 0.057 Uiso 1 1 calc R . .
H25B H 0.6844 0.2974 1.3691 0.057 Uiso 1 1 calc R . .
H25C H 0.8409 0.2350 1.3540 0.057 Uiso 1 1 calc R . .
N1 N 0.7534(2) 0.14139(9) 0.88175(6) 0.0181(4) Uani 1 1 d . . .
O1 O 0.8554(2) 0.16437(8) 1.08350(5) 0.0220(3) Uani 1 1 d . . .
C31 C 0.8229(3) 0.39240(11) 0.86229(7) 0.0170(4) Uani 1 1 d . . .
C32 C 0.8133(3) 0.41995(11) 0.81381(7) 0.0195(4) Uani 1 1 d . . .
H32 H 0.8099 0.4758 0.8092 0.023 Uiso 1 1 calc R . .
C33 C 0.8084(3) 0.37292(11) 0.77161(7) 0.0172(4) Uani 1 1 d . . .
C34 C 0.8239(3) 0.45007(12) 0.90418(7) 0.0174(4) Uani 1 1 d . . .
C35 C 0.8887(3) 0.42320(12) 0.94930(7) 0.0198(4) Uani 1 1 d . A .
H35 H 0.9364 0.3709 0.9524 0.024 Uiso 1 1 calc R . .
C36 C 0.8830(3) 0.47301(13) 0.98931(8) 0.0249(5) Uani 1 1 d . . .
H36 H 0.9302 0.4547 1.0198 0.030 Uiso 0.499(4) 1 calc PR A 1
C37 C 0.8113(3) 0.54835(12) 0.98657(8) 0.0260(5) Uani 1 1 d . A .
H37 H 0.8077 0.5816 1.0147 0.031 Uiso 1 1 calc R . .
C38 C 0.7442(3) 0.57495(12) 0.94168(8) 0.0278(5) Uani 1 1 d . . .
H38 H 0.6920 0.6265 0.9392 0.033 Uiso 1 1 calc R A .
C39 C 0.7532(3) 0.52650(12) 0.90045(7) 0.0243(5) Uani 1 1 d . A .
H39 H 0.7110 0.5457 0.8697 0.029 Uiso 1 1 calc R . .
C40 C 0.8039(3) 0.41106(12) 0.72211(7) 0.0182(4) Uani 1 1 d . . .
C41 C 0.7394(3) 0.36635(12) 0.68278(6) 0.0222(4) Uani 1 1 d . A .
H41 H 0.7045 0.3126 0.6875 0.027 Uiso 1 1 calc R . .
C42 C 0.7263(4) 0.40033(13) 0.63694(7) 0.0293(5) Uani 1 1 d . . .
H42 H 0.6814 0.3694 0.6104 0.035 Uiso 0.501(4) 1 calc PR A 1
C43 C 0.7768(4) 0.47819(13) 0.62870(7) 0.0272(5) Uani 1 1 d . A .
H43 H 0.7657 0.5010 0.5970 0.033 Uiso 1 1 calc R . .
C44 C 0.8435(3) 0.52221(12) 0.66739(8) 0.0251(4) Uani 1 1 d . . .
H44 H 0.8806 0.5756 0.6622 0.030 Uiso 1 1 calc R A .
C45 C 0.8570(3) 0.48935(12) 0.71377(8) 0.0221(4) Uani 1 1 d . A .
H45 H 0.9029 0.5204 0.7401 0.027 Uiso 1 1 calc R . .
O31 O 0.8308(2) 0.32016(8) 0.87502(5) 0.0186(3) Uani 1 1 d . . .
O32 O 0.8027(2) 0.29718(7) 0.77024(5) 0.0195(3) Uani 1 1 d . . .
F31 F 0.9377(4) 0.44859(17) 1.03218(9) 0.0356(9) Uani 0.501(4) 1 d P A 2
F32 F 0.6507(5) 0.36207(17) 0.60066(9) 0.0440(10) Uani 0.499(4) 1 d P A 2

loop_
_atom_site_aniso_label
_atom_site_aniso_U_11
_atom_site_aniso_U_22
_atom_site_aniso_U_33
_atom_site_aniso_U_23
_atom_site_aniso_U_13
_atom_site_aniso_U_12
Pd1 0.01871(7) 0.01377(6) 0.01398(6) -0.00094(6) -0.00066(6) 0.00113(6)
C1 0.0155(11) 0.0175(9) 0.0218(9) -0.0025(7) -0.0002(8) 0.0019(8)
C2 0.0176(10) 0.0200(9) 0.0220(9) -0.0031(7) 0.0016(8) -0.0015(8)
C3 0.0318(12) 0.0197(10) 0.0280(11) -0.0027(9) 0.0028(10) -0.0068(9)
C4 0.0286(12) 0.0210(10) 0.0286(11) -0.0088(9) -0.0014(9) -0.0030(9)
C5 0.0198(10) 0.0235(10) 0.0209(9) -0.0046(8) -0.0013(10) 0.0029(9)
C6 0.0210(12) 0.0185(9) 0.0192(9) -0.0034(7) -0.0013(8) 0.0044(8)
C7 0.0238(10) 0.0186(9) 0.0228(10) 0.0010(8) 0.0045(10) -0.0031(9)
C8 0.0204(9) 0.0189(9) 0.0156(8) 0.0020(7) 0.0007(8) -0.0038(9)
C9 0.0185(8) 0.0183(8) 0.0175(8) 0.0035(7) -0.0007(8) 0.0015(9)
C10 0.0211(10) 0.0149(8) 0.0186(8) 0.0000(7) 0.0019(7) -0.0001(9)
C11 0.0190(10) 0.0194(9) 0.0164(9) 0.0026(8) -0.0002(7) -0.0035(8)
C12 0.0214(11) 0.0178(10) 0.0230(10) 0.0057(8) -0.0004(8) 0.0003(8)
C13 0.0228(11) 0.0142(9) 0.0230(10) 0.0002(8) 0.0029(8) 0.0009(8)
C14 0.0310(12) 0.0262(10) 0.0211(9) -0.0069(8) -0.0030(9) 0.0083(10)
C15 0.0327(12) 0.0259(10) 0.0234(10) -0.0055(8) 0.0009(10) -0.0027(11)
C16 0.0321(15) 0.0321(11) 0.0235(10) -0.0040(9) 0.0008(9) 0.0040(10)
C17 0.0584(18) 0.0294(12) 0.0334(12) 0.0036(10) 0.0013(13) -0.0100(13)
C18 0.074(2) 0.0525(16) 0.0360(13) 0.0121(13) 0.0084(16) 0.0020(17)
C19 0.208(6) 0.0457(18) 0.0341(16) 0.0118(14) -0.027(2) -0.043(3)
C20 0.0233(9) 0.0211(9) 0.0176(8) 0.0010(8) -0.0004(8) 0.0010(11)
C21 0.0236(10) 0.0225(9) 0.0160(9) 0.0035(7) -0.0017(8) -0.0007(8)
C22 0.0206(10) 0.0259(10) 0.0193(9) 0.0027(8) -0.0009(8) -0.0012(9)
C23 0.0235(9) 0.0279(11) 0.0197(9) 0.0009(8) -0.0014(8) -0.0004(10)
C24 0.0297(12) 0.0313(11) 0.0244(10) -0.0051(8) 0.0015(9) 0.0020(9)
C25 0.0438(14) 0.0480(14) 0.0229(10) -0.0065(9) 0.0051(11) -0.0066(13)
N1 0.0227(12) 0.0161(8) 0.0154(7) 0.0011(6) 0.0026(7) -0.0013(7)
O1 0.0286(8) 0.0224(7) 0.0151(7) 0.0018(6) -0.0019(6) 0.0034(6)
C31 0.0174(11) 0.0164(9) 0.0170(9) -0.0040(7) -0.0011(8) 0.0001(8)
C32 0.0246(12) 0.0163(9) 0.0177(9) 0.0006(7) -0.0007(8) 0.0008(8)
C33 0.0162(10) 0.0177(9) 0.0177(9) 0.0017(7) 0.0004(8) -0.0002(8)
C34 0.0198(11) 0.0175(9) 0.0150(9) -0.0019(7) 0.0020(7) -0.0004(8)
C35 0.0205(11) 0.0209(10) 0.0180(10) 0.0000(8) -0.0001(8) 0.0011(8)
C36 0.0266(12) 0.0308(12) 0.0172(10) -0.0027(9) 0.0006(9) -0.0030(9)
C37 0.0320(13) 0.0253(10) 0.0207(10) -0.0097(8) 0.0041(9) -0.0057(10)
C38 0.0375(15) 0.0194(9) 0.0264(10) -0.0043(8) -0.0006(10) 0.0009(9)
C39 0.0318(14) 0.0200(10) 0.0211(9) -0.0011(8) -0.0031(9) 0.0018(9)
C40 0.0164(10) 0.0227(9) 0.0157(9) 0.0011(7) 0.0012(8) 0.0011(9)
C41 0.0288(12) 0.0205(9) 0.0172(9) 0.0012(7) 0.0008(8) -0.0022(8)
C42 0.0373(13) 0.0343(11) 0.0163(9) 0.0000(8) -0.0028(11) -0.0046(12)
C43 0.0332(12) 0.0306(11) 0.0178(9) 0.0088(8) 0.0006(10) -0.0013(11)
C44 0.0302(11) 0.0214(10) 0.0237(10) 0.0070(9) 0.0035(10) -0.0021(8)
C45 0.0247(11) 0.0220(10) 0.0198(10) -0.0015(8) -0.0013(9) -0.0018(9)
O31 0.0260(8) 0.0147(7) 0.0151(6) -0.0010(5) -0.0024(6) 0.0002(6)
O32 0.0266(8) 0.0169(6) 0.0151(6) 0.0000(5) 0.0001(6) 0.0019(6)
F31 0.0471(18) 0.0435(17) 0.0162(13) -0.0032(12) -0.0075(12) 0.0166(14)
F32 0.085(3) 0.0335(16) 0.0139(13) -0.0001(11) -0.0109(14) -0.0195(15)

loop_
_atom_type_symbol
_atom_type_description
_atom_type_scat_dispersion_real
_atom_type_scat_dispersion_imag
_atom_type_scat_source
C C 0.0033 0.0016 'International Tables Vol C Tables 4.2.6.8 and 6.1.1.4'
H H 0.0000 0.0000 'International Tables Vol C Tables 4.2.6.8 and 6.1.1.4'
N N 0.0061 0.0033 'International Tables Vol C Tables 4.2.6.8 and 6.1.1.4'
O O 0.0106 0.0060 'International Tables Vol C Tables 4.2.6.8 and 6.1.1.4'
F F 0.0171 0.0103 'International Tables Vol C Tables 4.2.6.8 and 6.1.1.4'
Pd Pd -0.9988 1.0072 'International Tables Vol C Tables 4.2.6.8 and 6.1.1.4'

loop_
_geom_angle_atom_site_label_1
_geom_angle_atom_site_label_2
_geom_angle_atom_site_label_3
_geom_angle
_geom_angle_site_symmetry_1
_geom_angle_site_symmetry_3
_geom_angle_publ_flag
C1 Pd1 O32 91.81(7) . . ?
C1 Pd1 N1 81.17(7) . . ?
O32 Pd1 N1 172.81(6) . . ?
C1 Pd1 O31 177.72(7) . . ?
O32 Pd1 O31 90.18(6) . . ?
N1 Pd1 O31 96.80(6) . . ?
C6 C1 C2 119.06(18) . . ?
C6 C1 Pd1 127.37(15) . . ?
C2 C1 Pd1 113.56(14) . . ?
C3 C2 C1 120.85(18) . . ?
C3 C2 C7 124.87(19) . . ?
C1 C2 C7 114.20(17) . . ?
C4 C3 C2 119.2(2) . . ?
C4 C3 H3 120.4 . . ?
C2 C3 H3 120.4 . . ?
C3 C4 C5 121.00(19) . . ?
C3 C4 H4 119.5 . . ?
C5 C4 H4 119.5 . . ?
C4 C5 C6 119.14(18) . . ?
C4 C5 C14 118.96(18) . . ?
C6 C5 C14 121.85(19) . . ?
C1 C6 C5 120.64(19) . . ?
C1 C6 H6 119.7 . . ?
C5 C6 H6 119.7 . . ?
N1 C7 C2 116.88(18) . . ?
N1 C7 H7 121.6 . . ?
C2 C7 H7 121.6 . . ?
C9 C8 C13 119.66(17) . . ?
C9 C8 N1 120.48(17) . . ?
C13 C8 N1 119.86(17) . . ?
C8 C9 C10 120.26(18) . . ?
C8 C9 H9 119.9 . . ?
C10 C9 H9 119.9 . . ?
C11 C10 C9 119.75(18) . . ?
C11 C10 H10 120.1 . . ?
C9 C10 H10 120.1 . . ?
O1 C11 C10 125.47(18) . . ?
O1 C11 C12 114.50(17) . . ?
C10 C11 C12 120.03(18) . . ?
C13 C12 C11 119.91(19) . . ?
C13 C12 H12 120.0 . . ?
C11 C12 H12 120.0 . . ?
C12 C13 C8 120.27(19) . . ?
C12 C13 H13 119.9 . . ?
C8 C13 H13 119.9 . . ?
C15 C14 C5 116.75(17) . . ?
C15 C14 H14A 108.1 . . ?
C5 C14 H14A 108.1 . . ?
C15 C14 H14B 108.1 . . ?
C5 C14 H14B 108.1 . . ?
H14A C14 H14B 107.3 . . ?
C14 C15 C16 113.45(17) . . ?
C14 C15 H15A 108.9 . . ?
C16 C15 H15A 108.9 . . ?
C14 C15 H15B 108.9 . . ?
C16 C15 H15B 108.9 . . ?
H15A C15 H15B 107.7 . . ?
C17 C16 C15 112.82(18) . . ?
C17 C16 H16A 109.0 . . ?
C15 C16 H16A 109.0 . . ?
C17 C16 H16B 109.0 . . ?
C15 C16 H16B 109.0 . . ?
H16A C16 H16B 107.8 . . ?
C18 C17 C16 115.4(2) . . ?
C18 C17 H17A 108.4 . . ?
C16 C17 H17A 108.4 . . ?
C18 C17 H17B 108.4 . . ?
C16 C17 H17B 108.4 . . ?
H17A C17 H17B 107.5 . . ?
C19 C18 C17 115.7(3) . . ?
C19 C18 H18A 108.4 . . ?
C17 C18 H18A 108.4 . . ?
C19 C18 H18B 108.4 . . ?
C17 C18 H18B 108.4 . . ?
H18A C18 H18B 107.4 . . ?
C18 C19 H19A 109.5 . . ?
C18 C19 H19B 109.5 . . ?
H19A C19 H19B 109.5 . . ?
C18 C19 H19C 109.5 . . ?
H19A C19 H19C 109.5 . . ?
H19B C19 H19C 109.5 . . ?
O1 C20 C21 105.27(15) . . ?
O1 C20 H20A 110.7 . . ?
C21 C20 H20A 110.7 . . ?
O1 C20 H20B 110.7 . . ?
C21 C20 H20B 110.7 . . ?
H20A C20 H20B 108.8 . . ?
C20 C21 C22 114.05(16) . . ?
C20 C21 H21A 108.7 . . ?
C22 C21 H21A 108.7 . . ?
C20 C21 H21B 108.7 . . ?
C22 C21 H21B 108.7 . . ?
H21A C21 H21B 107.6 . . ?
C23 C22 C21 111.10(16) . . ?
C23 C22 H22A 109.4 . . ?
C21 C22 H22A 109.4 . . ?
C23 C22 H22B 109.4 . . ?
C21 C22 H22B 109.4 . . ?
H22A C22 H22B 108.0 . . ?
C22 C23 C24 114.17(17) . . ?
C22 C23 H23A 108.7 . . ?
C24 C23 H23A 108.7 . . ?
C22 C23 H23B 108.7 . . ?
C24 C23 H23B 108.7 . . ?
H23A C23 H23B 107.6 . . ?
C23 C24 C25 111.97(18) . . ?
C23 C24 H24A 109.2 . . ?
C25 C24 H24A 109.2 . . ?
C23 C24 H24B 109.2 . . ?
C25 C24 H24B 109.2 . . ?
H24A C24 H24B 107.9 . . ?
C24 C25 H25A 109.5 . . ?
C24 C25 H25B 109.5 . . ?
H25A C25 H25B 109.5 . . ?
C24 C25 H25C 109.5 . . ?
H25A C25 H25C 109.5 . . ?
H25B C25 H25C 109.5 . . ?
C7 N1 C8 118.96(16) . . ?
C7 N1 Pd1 113.92(13) . . ?
C8 N1 Pd1 127.09(12) . . ?
C11 O1 C20 119.34(15) . . ?
O31 C31 C32 125.34(18) . . ?
O31 C31 C34 114.43(17) . . ?
C32 C31 C34 120.23(17) . . ?
C33 C32 C31 126.12(18) . . ?
C33 C32 H32 116.9 . . ?
C31 C32 H32 116.9 . . ?
O32 C33 C32 126.25(18) . . ?
O32 C33 C40 113.73(17) . . ?
C32 C33 C40 120.00(17) . . ?
C39 C34 C35 119.38(18) . . ?
C39 C34 C31 122.87(17) . . ?
C35 C34 C31 117.63(17) . . ?
C36 C35 C34 119.43(19) . . ?
C36 C35 H35 120.3 . . ?
C34 C35 H35 120.3 . . ?
F31 C36 C37 117.2(2) . . ?
F31 C36 C35 120.6(2) . . ?
C37 C36 C35 122.1(2) . . ?
F31 C36 H36 3.5 . . ?
C37 C36 H36 119.0 . . ?
C35 C36 H36 119.0 . . ?
C36 C37 C38 118.57(19) . . ?
C36 C37 H37 120.7 . . ?
C38 C37 H37 120.7 . . ?
C39 C38 C37 120.35(19) . . ?
C39 C38 H38 119.8 . . ?
C37 C38 H38 119.8 . . ?
C34 C39 C38 120.14(19) . . ?
C34 C39 H39 119.9 . . ?
C38 C39 H39 119.9 . . ?
C41 C40 C45 118.69(18) . . ?
C41 C40 C33 118.05(18) . . ?
C45 C40 C33 123.25(18) . . ?
C42 C41 C40 119.81(19) . . ?
C42 C41 H41 120.1 . . ?
C40 C41 H41 120.1 . . ?
F32 C42 C41 120.8(2) . . ?
F32 C42 C43 117.3(2) . . ?
C41 C42 C43 121.6(2) . . ?
F32 C42 H42 5.4 . . ?
C41 C42 H42 119.2 . . ?
C43 C42 H42 119.2 . . ?
C44 C43 C42 118.71(19) . . ?
C44 C43 H43 120.6 . . ?
C42 C43 H43 120.6 . . ?
C43 C44 C45 120.61(19) . . ?
C43 C44 H44 119.7 . . ?
C45 C44 H44 119.7 . . ?
C44 C45 C40 120.6(2) . . ?
C44 C45 H45 119.7 . . ?
C40 C45 H45 119.7 . . ?
C31 O31 Pd1 124.74(12) . . ?
C33 O32 Pd1 125.83(12) . . ?

loop_
_geom_bond_atom_site_label_1
_geom_bond_atom_site_label_2
_geom_bond_distance
_geom_bond_site_symmetry_2
_geom_bond_publ_flag
Pd1 C1 1.9639(19) . ?
Pd1 O32 2.0076(13) . ?
Pd1 N1 2.0324(15) . ?
Pd1 O31 2.0718(13) . ?
C1 C6 1.388(3) . ?
C1 C2 1.399(3) . ?
C2 C3 1.396(3) . ?
C2 C7 1.438(3) . ?
C3 C4 1.382(3) . ?
C3 H3 0.9500 . ?
C4 C5 1.394(3) . ?
C4 H4 0.9500 . ?
C5 C6 1.402(3) . ?
C5 C14 1.514(3) . ?
C6 H6 0.9500 . ?
C7 N1 1.296(2) . ?
C7 H7 0.9500 . ?
C8 C9 1.384(3) . ?
C8 C13 1.394(3) . ?
C8 N1 1.434(2) . ?
C9 C10 1.392(2) . ?
C9 H9 0.9500 . ?
C10 C11 1.385(3) . ?
C10 H10 0.9500 . ?
C11 O1 1.360(2) . ?
C11 C12 1.395(3) . ?
C12 C13 1.378(3) . ?
C12 H12 0.9500 . ?
C13 H13 0.9500 . ?
C14 C15 1.509(3) . ?
C14 H14A 0.9900 . ?
C14 H14B 0.9900 . ?
C15 C16 1.526(3) . ?
C15 H15A 0.9900 . ?
C15 H15B 0.9900 . ?
C16 C17 1.519(3) . ?
C16 H16A 0.9900 . ?
C16 H16B 0.9900 . ?
C17 C18 1.518(3) . ?
C17 H17A 0.9900 . ?
C17 H17B 0.9900 . ?
C18 C19 1.429(5) . ?
C18 H18A 0.9900 . ?
C18 H18B 0.9900 . ?
C19 H19A 0.9800 . ?
C19 H19B 0.9800 . ?
C19 H19C 0.9800 . ?
C20 O1 1.436(2) . ?
C20 C21 1.506(2) . ?
C20 H20A 0.9900 . ?
C20 H20B 0.9900 . ?
C21 C22 1.528(3) . ?
C21 H21A 0.9900 . ?
C21 H21B 0.9900 . ?
C22 C23 1.519(3) . ?
C22 H22A 0.9900 . ?
C22 H22B 0.9900 . ?
C23 C24 1.522(3) . ?
C23 H23A 0.9900 . ?
C23 H23B 0.9900 . ?
C24 C25 1.524(3) . ?
C24 H24A 0.9900 . ?
C24 H24B 0.9900 . ?
C25 H25A 0.9800 . ?
C25 H25B 0.9800 . ?
C25 H25C 0.9800 . ?
C31 O31 1.267(2) . ?
C31 C32 1.402(3) . ?
C31 C34 1.500(3) . ?
C32 C33 1.397(3) . ?
C32 H32 0.9500 . ?
C33 O32 1.277(2) . ?
C33 C40 1.495(3) . ?
C34 C39 1.390(3) . ?
C34 C35 1.393(3) . ?
C35 C36 1.377(3) . ?
C35 H35 0.9500 . ?
C36 F31 1.301(3) . ?
C36 C37 1.374(3) . ?
C36 H36 0.9500 . ?
C37 C38 1.391(3) . ?
C37 H37 0.9500 . ?
C38 C39 1.391(3) . ?
C38 H38 0.9500 . ?
C39 H39 0.9500 . ?
C40 C41 1.391(3) . ?
C40 C45 1.393(3) . ?
C41 C42 1.378(3) . ?
C41 H41 0.9500 . ?
C42 F32 1.302(3) . ?
C42 C43 1.381(3) . ?
C42 H42 0.9500 . ?
C43 C44 1.377(3) . ?
C43 H43 0.9500 . ?
C44 C45 1.384(3) . ?
C44 H44 0.9500 . ?
C45 H45 0.9500 . ?
